data_4324680
loop_
_publ_author_name
'Allen Bowden'
'Peter N. Horton'
'Andrew W. G. Platt'

_publ_section_title
;
 Lanthanide Nitrate Complexes of Tri-Isobutylphosphine Oxide: Solid State
 and CD2Cl2 Solution Structures
;
_journal_name_full 'Inorganic Chemistry'
_journal_page_first 2553
_journal_page_last 2561
_journal_paper_doi 10.1021/ic102385p
_journal_volume 50
_journal_year 2011
_chemical_formula_sum 'C36 H81 Gd N3 O12 P3'
_chemical_formula_weight 998.20
_chemical_name_systematic
;
 ?
;
_space_group_IT_number 92
_symmetry_cell_setting tetragonal
_symmetry_space_group_name_Hall 'P 4abw 2nw'
_symmetry_space_group_name_H-M 'P 41 21 2'
_atom_sites_solution_hydrogens geom
_atom_sites_solution_primary direct
_atom_sites_solution_secondary difmap
_audit_creation_method SHELXL-97
_cell_angle_alpha 90.00
_cell_angle_beta 90.00
_cell_angle_gamma 90.00
_cell_formula_units_Z 8
_cell_length_a 15.2683(4)
_cell_length_b 15.2683(4)
_cell_length_c 43.3340(16)
_cell_measurement_reflns_used 10447
_cell_measurement_temperature 120(2)
_cell_measurement_theta_max 27.485
_cell_measurement_theta_min 2.910
_cell_volume 10102.1(5)
_computing_cell_refinement 'DENZO (Otwinowski & Minor, 1997) & COLLECT (Hooft, R.W.W., 1998)'
_computing_data_collection 'COLLECT (Hooft, R.W.W., 1998)'
_computing_data_reduction 'DENZO (Otwinowski & Minor, 1997) & COLLECT (Hooft, R.W.W., 1998)'
_computing_molecular_graphics 'ORTEP3 for Windows (Farrugia, 1997)'
_computing_publication_material 'WinGX (Farrugia, 1999)'
_computing_structure_refinement 'SHELXL-97 (Sheldrick, 2008)'
_computing_structure_solution 'SHELXS-97 (Sheldrick, 2008)'
_diffrn_ambient_temperature 120(2)
_diffrn_detector_area_resol_mean 9.091
_diffrn_measured_fraction_theta_full 0.995
_diffrn_measured_fraction_theta_max 0.995
_diffrn_measurement_device_type 'Bruker-Nonius Roper CCD camera on \k-goniostat'
_diffrn_measurement_method '\f & \w scans'
_diffrn_radiation_monochromator graphite
_diffrn_radiation_source 'Bruker-Nonius FR591 rotating anode'
_diffrn_radiation_type MoK\a
_diffrn_radiation_wavelength 0.71073
_diffrn_reflns_av_R_equivalents 0.0620
_diffrn_reflns_av_sigmaI/netI 0.0644
_diffrn_reflns_limit_h_max 19
_diffrn_reflns_limit_h_min -19
_diffrn_reflns_limit_k_max 19
_diffrn_reflns_limit_k_min -19
_diffrn_reflns_limit_l_max 56
_diffrn_reflns_limit_l_min -56
_diffrn_reflns_number 62553
_diffrn_reflns_theta_full 27.48
_diffrn_reflns_theta_max 27.48
_diffrn_reflns_theta_min 2.98
_exptl_absorpt_coefficient_mu 1.461
_exptl_absorpt_correction_T_max 0.7790
_exptl_absorpt_correction_T_min 0.6522
_exptl_absorpt_correction_type multi-scan
_exptl_absorpt_process_details 'SADABS 2007/2 (Sheldrick, G.M., 2007)'
_exptl_crystal_colour Colourless
_exptl_crystal_density_diffrn 1.313
_exptl_crystal_description Block
_exptl_crystal_F_000 4184
_exptl_crystal_size_max 0.32
_exptl_crystal_size_mid 0.24
_exptl_crystal_size_min 0.18
_refine_diff_density_max 0.811
_refine_diff_density_min -1.658
_refine_diff_density_rms 0.085
_refine_ls_abs_structure_details 'Flack H D (1983), Acta Cryst. A39, 876-881'
_refine_ls_abs_structure_Flack 0.036(15)
_refine_ls_extinction_method none
_refine_ls_goodness_of_fit_ref 1.049
_refine_ls_hydrogen_treatment constr
_refine_ls_matrix_type full
_refine_ls_number_parameters 750
_refine_ls_number_reflns 11383
_refine_ls_number_restraints 976
_refine_ls_restrained_S_all 1.055
_refine_ls_R_factor_all 0.0902
_refine_ls_R_factor_gt 0.0518
_refine_ls_shift/su_max 0.001
_refine_ls_shift/su_mean 0.000
_refine_ls_structure_factor_coef Fsqd
_refine_ls_weighting_details 'calc w=1/[\s^2^(Fo^2^)+(0.0431P)^2^+16.7760P] where P=(Fo^2^+2Fc^2^)/3'
_refine_ls_weighting_scheme calc
_refine_ls_wR_factor_gt 0.1081
_refine_ls_wR_factor_ref 0.1239
_reflns_number_gt 8109
_reflns_number_total 11383
_reflns_threshold_expression >2sigma(I)
_cod_data_source_file ic102385p_si_001_05.cif
_cod_data_source_block Gd
_cod_database_code 4324680

loop_
_symmetry_equiv_pos_as_xyz
'x, y, z'
'-x, -y, z+1/2'
'-y+1/2, x+1/2, z+1/4'
'y+1/2, -x+1/2, z+3/4'
'-x+1/2, y+1/2, -z+1/4'
'x+1/2, -y+1/2, -z+3/4'
'y, x, -z'
'-y, -x, -z+1/2'

loop_
_atom_site_label
_atom_site_type_symbol
_atom_site_fract_x
_atom_site_fract_y
_atom_site_fract_z
_atom_site_U_iso_or_equiv
_atom_site_adp_type
_atom_site_occupancy
_atom_site_symmetry_multiplicity
_atom_site_calc_flag
_atom_site_refinement_flags
_atom_site_disorder_assembly
_atom_site_disorder_group
Gd1 Gd 0.53431(2) 0.989364(18) 0.151376(5) 0.05132(11) Uani 1 1 d . A .
C25 C 0.5113(5) 1.1118(4) 0.25898(13) 0.0621(19) Uani 1 1 d DU A .
H25A H 0.5276 1.0988 0.2806 0.075 Uiso 1 1 calc R . .
H25B H 0.5482 1.1614 0.2521 0.075 Uiso 1 1 calc R . .
C26 C 0.4158(5) 1.1419(5) 0.25864(13) 0.0604(18) Uani 1 1 d DU . .
H26 H 0.3780 1.0907 0.2640 0.073 Uiso 1 1 calc R . .
C27 C 0.3880(6) 1.1753(6) 0.22746(15) 0.085(3) Uani 1 1 d DU . .
H27A H 0.3972 1.1295 0.2120 0.127 Uiso 1 1 calc R . .
H27B H 0.4228 1.2270 0.2221 0.127 Uiso 1 1 calc R . .
H27C H 0.3258 1.1912 0.2281 0.127 Uiso 1 1 calc R . .
C28 C 0.4015(5) 1.2131(5) 0.28290(17) 0.075(2) Uani 1 1 d DU . .
H28A H 0.4196 1.1912 0.3032 0.113 Uiso 1 1 calc R . .
H28B H 0.3393 1.2289 0.2835 0.113 Uiso 1 1 calc R . .
H28C H 0.4363 1.2648 0.2776 0.113 Uiso 1 1 calc R . .
C29 C 0.4557(4) 0.9374(4) 0.24198(12) 0.0594(17) Uani 1 1 d DU A .
H29A H 0.4009 0.9599 0.2327 0.071 Uiso 1 1 calc R . .
H29B H 0.4724 0.8845 0.2302 0.071 Uiso 1 1 calc R . .
C30 C 0.4339(5) 0.9076(5) 0.27570(13) 0.069(2) Uani 1 1 d DU . .
H30 H 0.4422 0.9585 0.2899 0.083 Uiso 1 1 calc R . .
C31 C 0.3394(5) 0.8790(6) 0.27707(17) 0.084(2) Uani 1 1 d DU . .
H31A H 0.3017 0.9272 0.2703 0.126 Uiso 1 1 calc R . .
H31B H 0.3244 0.8629 0.2983 0.126 Uiso 1 1 calc R . .
H31C H 0.3308 0.8284 0.2635 0.126 Uiso 1 1 calc R . .
C32 C 0.4923(6) 0.8338(6) 0.28615(16) 0.089(3) Uani 1 1 d DU . .
H32A H 0.5536 0.8527 0.2852 0.134 Uiso 1 1 calc R . .
H32B H 0.4839 0.7831 0.2726 0.134 Uiso 1 1 calc R . .
H32C H 0.4775 0.8177 0.3074 0.134 Uiso 1 1 calc R . .
C33 C 0.6393(4) 0.9720(5) 0.25041(14) 0.0636(19) Uani 1 1 d DU A .
H33A H 0.6406 0.9806 0.2730 0.076 Uiso 1 1 calc R . .
H33B H 0.6385 0.9082 0.2465 0.076 Uiso 1 1 calc R . .
C34 C 0.7221(6) 1.0088(7) 0.2371(2) 0.103(3) Uani 1 1 d DU . .
H34 H 0.7218 1.0046 0.2141 0.124 Uiso 1 1 calc R . .
C35 C 0.7327(6) 1.0989(8) 0.2469(2) 0.142(5) Uani 1 1 d DU . .
H35A H 0.7870 1.1227 0.2382 0.213 Uiso 1 1 calc R . .
H35B H 0.7357 1.1013 0.2695 0.213 Uiso 1 1 calc R . .
H35C H 0.6828 1.1336 0.2397 0.213 Uiso 1 1 calc R . .
C36 C 0.7987(6) 0.9553(9) 0.2509(3) 0.174(6) Uani 1 1 d DU . .
H36A H 0.7931 0.8939 0.2446 0.262 Uiso 1 1 calc R . .
H36B H 0.7969 0.9592 0.2735 0.262 Uiso 1 1 calc R . .
H36C H 0.8544 0.9789 0.2434 0.262 Uiso 1 1 calc R . .
O3 O 0.5451(3) 1.0401(3) 0.20184(8) 0.0526(10) Uani 1 1 d DU A .
P3 P 0.53882(11) 1.01788(12) 0.23582(3) 0.0544(4) Uani 1 1 d DU . .
C13 C 0.3130(10) 0.8821(10) 0.1153(3) 0.090(5) Uani 0.589(7) 1 d PDU A 1
H13A H 0.2882 0.9417 0.1132 0.108 Uiso 0.589(7) 1 calc PR A 1
H13B H 0.3681 0.8807 0.1032 0.108 Uiso 0.589(7) 1 calc PR A 1
C14 C 0.2511(10) 0.8199(9) 0.1010(3) 0.090(4) Uani 0.589(7) 1 d PDU A 1
H14 H 0.2299 0.7797 0.1176 0.108 Uiso 0.589(7) 1 calc PR A 1
C15 C 0.1735(12) 0.8619(13) 0.0870(4) 0.099(6) Uani 0.589(7) 1 d PDU A 1
H15A H 0.1356 0.8169 0.0779 0.149 Uiso 0.589(7) 1 calc PR A 1
H15B H 0.1923 0.9028 0.0709 0.149 Uiso 0.589(7) 1 calc PR A 1
H15C H 0.1410 0.8939 0.1029 0.149 Uiso 0.589(7) 1 calc PR A 1
C16 C 0.2983(11) 0.7644(11) 0.0772(4) 0.125(7) Uani 0.589(7) 1 d PDU A 1
H16A H 0.2569 0.7234 0.0678 0.188 Uiso 0.589(7) 1 calc PR A 1
H16B H 0.3455 0.7316 0.0873 0.188 Uiso 0.589(7) 1 calc PR A 1
H16C H 0.3232 0.8024 0.0613 0.188 Uiso 0.589(7) 1 calc PR A 1
C17 C 0.3859(12) 0.7570(9) 0.1568(4) 0.116(6) Uani 0.589(7) 1 d PDU A 1
H17A H 0.3398 0.7170 0.1490 0.139 Uiso 0.589(7) 1 calc PR A 1
H17B H 0.4338 0.7561 0.1414 0.139 Uiso 0.589(7) 1 calc PR A 1
C18 C 0.4225(12) 0.7158(12) 0.1866(5) 0.114(6) Uani 0.589(7) 1 d PDU A 1
H18 H 0.4423 0.7669 0.1992 0.137 Uiso 0.589(7) 1 calc PR A 1
C19 C 0.4974(14) 0.6577(14) 0.1860(6) 0.182(10) Uani 0.589(7) 1 d PDU A 1
H19A H 0.5439 0.6837 0.1734 0.272 Uiso 0.589(7) 1 calc PR A 1
H19B H 0.4801 0.6012 0.1771 0.272 Uiso 0.589(7) 1 calc PR A 1
H19C H 0.5189 0.6487 0.2071 0.272 Uiso 0.589(7) 1 calc PR A 1
C20 C 0.3534(14) 0.6742(14) 0.2055(5) 0.149(8) Uani 0.589(7) 1 d PDU A 1
H20A H 0.3015 0.7119 0.2059 0.223 Uiso 0.589(7) 1 calc PR A 1
H20B H 0.3749 0.6657 0.2266 0.223 Uiso 0.589(7) 1 calc PR A 1
H20C H 0.3379 0.6173 0.1965 0.223 Uiso 0.589(7) 1 calc PR A 1
C21 C 0.2440(13) 0.8738(11) 0.1794(5) 0.092(4) Uani 0.589(7) 1 d PDU A 1
H21A H 0.1942 0.8499 0.1674 0.111 Uiso 0.589(7) 1 calc PR A 1
H21B H 0.2514 0.8366 0.1979 0.111 Uiso 0.589(7) 1 calc PR A 1
C22 C 0.2204(13) 0.9639(13) 0.1898(5) 0.126(5) Uani 0.589(7) 1 d PDU A 1
H22 H 0.2723 0.9872 0.2012 0.151 Uiso 0.589(7) 1 calc PR A 1
C23 C 0.1990(19) 1.0282(16) 0.1663(6) 0.196(9) Uani 0.589(7) 1 d PDU A 1
H23A H 0.1847 1.0841 0.1762 0.294 Uiso 0.589(7) 1 calc PR A 1
H23B H 0.1485 1.0077 0.1543 0.294 Uiso 0.589(7) 1 calc PR A 1
H23C H 0.2493 1.0361 0.1525 0.294 Uiso 0.589(7) 1 calc PR A 1
C24 C 0.1463(16) 0.958(2) 0.2130(5) 0.201(10) Uani 0.589(7) 1 d PDU A 1
H24A H 0.1610 0.9136 0.2287 0.301 Uiso 0.589(7) 1 calc PR A 1
H24B H 0.0923 0.9402 0.2024 0.301 Uiso 0.589(7) 1 calc PR A 1
H24C H 0.1378 1.0145 0.2230 0.301 Uiso 0.589(7) 1 calc PR A 1
O2 O 0.4098(12) 0.9295(12) 0.1655(4) 0.052(3) Uani 0.589(7) 1 d PDU A 1
P2 P 0.3408(6) 0.8645(6) 0.15635(19) 0.064(2) Uani 0.589(7) 1 d PDU A 1
C213 C 0.2573(14) 0.9165(15) 0.1248(5) 0.110(7) Uani 0.411(7) 1 d PDU A 2
H21C H 0.2476 0.9789 0.1300 0.132 Uiso 0.411(7) 1 calc PR A 2
H21D H 0.2986 0.9148 0.1072 0.132 Uiso 0.411(7) 1 calc PR A 2
C214 C 0.1709(14) 0.8788(15) 0.1140(5) 0.115(6) Uani 0.411(7) 1 d PDU A 2
H214 H 0.1430 0.8471 0.1316 0.138 Uiso 0.411(7) 1 calc PR A 2
C215 C 0.1097(15) 0.9485(18) 0.1032(7) 0.150(11) Uani 0.411(7) 1 d PDU A 2
H21E H 0.0992 0.9902 0.1200 0.224 Uiso 0.411(7) 1 calc PR A 2
H21F H 0.0541 0.9219 0.0969 0.224 Uiso 0.411(7) 1 calc PR A 2
H21G H 0.1357 0.9793 0.0856 0.224 Uiso 0.411(7) 1 calc PR A 2
C216 C 0.189(2) 0.8144(16) 0.0887(6) 0.114(9) Uani 0.411(7) 1 d PDU A 2
H21H H 0.2293 0.7693 0.0963 0.171 Uiso 0.411(7) 1 calc PR A 2
H21I H 0.2155 0.8448 0.0711 0.171 Uiso 0.411(7) 1 calc PR A 2
H21J H 0.1340 0.7868 0.0822 0.171 Uiso 0.411(7) 1 calc PR A 2
C217 C 0.3334(16) 0.7564(11) 0.1460(5) 0.124(8) Uani 0.411(7) 1 d PDU A 2
H21K H 0.2772 0.7243 0.1447 0.149 Uiso 0.411(7) 1 calc PR A 2
H21L H 0.3586 0.7587 0.1250 0.149 Uiso 0.411(7) 1 calc PR A 2
C218 C 0.3986(18) 0.7024(12) 0.1677(6) 0.116(7) Uani 0.411(7) 1 d PDU A 2
H218 H 0.4583 0.7265 0.1636 0.140 Uiso 0.411(7) 1 calc PR A 2
C219 C 0.4030(15) 0.6100(9) 0.1599(6) 0.097(8) Uani 0.411(7) 1 d PDU A 2
H21M H 0.4147 0.6036 0.1378 0.145 Uiso 0.411(7) 1 calc PR A 2
H21N H 0.3471 0.5819 0.1649 0.145 Uiso 0.411(7) 1 calc PR A 2
H21O H 0.4501 0.5822 0.1717 0.145 Uiso 0.411(7) 1 calc PR A 2
C220 C 0.380(2) 0.721(2) 0.2005(6) 0.152(10) Uani 0.411(7) 1 d PDU A 2
H22A H 0.3776 0.7846 0.2036 0.228 Uiso 0.411(7) 1 calc PR A 2
H22B H 0.4262 0.6959 0.2134 0.228 Uiso 0.411(7) 1 calc PR A 2
H22C H 0.3234 0.6952 0.2061 0.228 Uiso 0.411(7) 1 calc PR A 2
C221 C 0.2300(18) 0.8715(15) 0.1873(6) 0.097(6) Uani 0.411(7) 1 d PDU A 2
H22D H 0.1884 0.8223 0.1848 0.117 Uiso 0.411(7) 1 calc PR A 2
H22E H 0.2583 0.8651 0.2078 0.117 Uiso 0.411(7) 1 calc PR A 2
C222 C 0.1801(15) 0.9558(15) 0.1867(7) 0.122(6) Uani 0.411(7) 1 d PDU A 2
H222 H 0.1595 0.9671 0.1652 0.146 Uiso 0.411(7) 1 calc PR A 2
C223 C 0.2309(15) 1.0328(12) 0.1976(7) 0.105(7) Uani 0.411(7) 1 d PDU A 2
H22F H 0.1944 1.0854 0.1963 0.157 Uiso 0.411(7) 1 calc PR A 2
H22G H 0.2830 1.0402 0.1847 0.157 Uiso 0.411(7) 1 calc PR A 2
H22H H 0.2489 1.0235 0.2191 0.157 Uiso 0.411(7) 1 calc PR A 2
C224 C 0.1005(16) 0.941(2) 0.2076(8) 0.166(11) Uani 0.411(7) 1 d PDU A 2
H22I H 0.0670 0.8908 0.2000 0.248 Uiso 0.411(7) 1 calc PR A 2
H22J H 0.0633 0.9936 0.2072 0.248 Uiso 0.411(7) 1 calc PR A 2
H22K H 0.1202 0.9300 0.2287 0.248 Uiso 0.411(7) 1 calc PR A 2
O202 O 0.3914(14) 0.9176(16) 0.1653(7) 0.045(4) Uani 0.411(7) 1 d PDU A 2
P202 P 0.3117(7) 0.8640(10) 0.1582(3) 0.069(3) Uani 0.411(7) 1 d PDU A 2
C1 C 0.6046(13) 1.2479(12) 0.1803(4) 0.064(4) Uani 0.563(8) 1 d PDU A 1
H1A H 0.5420 1.2365 0.1759 0.076 Uiso 0.563(8) 1 calc PR A 1
H1B H 0.6195 1.2154 0.1993 0.076 Uiso 0.563(8) 1 calc PR A 1
C2 C 0.6138(11) 1.3453(11) 0.1874(4) 0.071(4) Uani 0.563(8) 1 d PDU A 1
H2 H 0.6101 1.3813 0.1681 0.085 Uiso 0.563(8) 1 calc PR A 1
C3 C 0.5452(13) 1.3728(12) 0.2106(4) 0.097(7) Uani 0.563(8) 1 d PDU A 1
H3A H 0.4868 1.3661 0.2014 0.145 Uiso 0.563(8) 1 calc PR A 1
H3B H 0.5545 1.4342 0.2163 0.145 Uiso 0.563(8) 1 calc PR A 1
H3C H 0.5498 1.3359 0.2290 0.145 Uiso 0.563(8) 1 calc PR A 1
C4 C 0.6987(12) 1.3603(16) 0.2039(5) 0.133(8) Uani 0.563(8) 1 d PDU A 1
H4A H 0.7474 1.3436 0.1904 0.200 Uiso 0.563(8) 1 calc PR A 1
H4B H 0.7002 1.3247 0.2227 0.200 Uiso 0.563(8) 1 calc PR A 1
H4C H 0.7039 1.4224 0.2093 0.200 Uiso 0.563(8) 1 calc PR A 1
C5 C 0.7805(10) 1.1944(13) 0.1585(4) 0.092(5) Uani 0.563(8) 1 d PDU A 1
H5A H 0.8094 1.2491 0.1516 0.111 Uiso 0.563(8) 1 calc PR A 1
H5B H 0.7862 1.1913 0.1812 0.111 Uiso 0.563(8) 1 calc PR A 1
C6 C 0.8307(12) 1.1140(13) 0.1439(4) 0.093(5) Uani 0.563(8) 1 d PDU A 1
H6 H 0.7930 1.0611 0.1470 0.112 Uiso 0.563(8) 1 calc PR A 1
C7 C 0.8445(13) 1.1235(14) 0.1104(3) 0.097(6) Uani 0.563(8) 1 d PDU A 1
H7A H 0.7885 1.1363 0.1003 0.145 Uiso 0.563(8) 1 calc PR A 1
H7B H 0.8687 1.0689 0.1021 0.145 Uiso 0.563(8) 1 calc PR A 1
H7C H 0.8856 1.1716 0.1066 0.145 Uiso 0.563(8) 1 calc PR A 1
C8 C 0.9136(15) 1.0987(18) 0.1610(5) 0.147(9) Uani 0.563(8) 1 d PDU A 1
H8A H 0.9008 1.0921 0.1831 0.220 Uiso 0.563(8) 1 calc PR A 1
H8B H 0.9529 1.1487 0.1580 0.220 Uiso 0.563(8) 1 calc PR A 1
H8C H 0.9417 1.0453 0.1533 0.220 Uiso 0.563(8) 1 calc PR A 1
C9 C 0.6636(10) 1.2733(12) 0.1167(4) 0.060(5) Uani 0.563(8) 1 d PDU A 1
H9A H 0.6916 1.3292 0.1228 0.072 Uiso 0.563(8) 1 calc PR A 1
H9B H 0.6988 1.2479 0.0998 0.072 Uiso 0.563(8) 1 calc PR A 1
C10 C 0.5735(10) 1.2931(8) 0.1046(3) 0.064(4) Uani 0.563(8) 1 d PDU A 1
H10 H 0.5309 1.2882 0.1220 0.077 Uiso 0.563(8) 1 calc PR A 1
C11 C 0.5491(13) 1.2271(9) 0.0804(3) 0.088(5) Uani 0.563(8) 1 d PDU A 1
H11A H 0.5526 1.1680 0.0892 0.133 Uiso 0.563(8) 1 calc PR A 1
H11B H 0.5896 1.2318 0.0629 0.133 Uiso 0.563(8) 1 calc PR A 1
H11C H 0.4892 1.2383 0.0733 0.133 Uiso 0.563(8) 1 calc PR A 1
C12 C 0.5689(10) 1.3835(8) 0.0920(4) 0.086(5) Uani 0.563(8) 1 d PDU A 1
H12A H 0.5099 1.3948 0.0841 0.128 Uiso 0.563(8) 1 calc PR A 1
H12B H 0.6115 1.3899 0.0752 0.128 Uiso 0.563(8) 1 calc PR A 1
H12C H 0.5825 1.4256 0.1084 0.128 Uiso 0.563(8) 1 calc PR A 1
O1 O 0.6318(8) 1.1100(10) 0.1421(4) 0.044(3) Uani 0.563(8) 1 d PDU A 1
P1 P 0.6677(8) 1.2003(9) 0.1489(3) 0.053(2) Uani 0.563(8) 1 d PDU A 1
C201 C 0.6004(18) 1.2613(14) 0.1742(6) 0.073(6) Uani 0.437(8) 1 d PDU A 2
H20D H 0.5364 1.2528 0.1723 0.087 Uiso 0.437(8) 1 calc PR A 2
H20E H 0.6180 1.2365 0.1944 0.087 Uiso 0.437(8) 1 calc PR A 2
C202 C 0.6160(15) 1.3578(14) 0.1758(5) 0.074(5) Uani 0.437(8) 1 d PDU A 2
H202 H 0.5990 1.3789 0.1548 0.089 Uiso 0.437(8) 1 calc PR A 2
C203 C 0.5580(18) 1.4075(16) 0.1965(6) 0.100(8) Uani 0.437(8) 1 d PDU A 2
H20F H 0.4976 1.3869 0.1940 0.150 Uiso 0.437(8) 1 calc PR A 2
H20G H 0.5611 1.4699 0.1914 0.150 Uiso 0.437(8) 1 calc PR A 2
H20H H 0.5765 1.3987 0.2180 0.150 Uiso 0.437(8) 1 calc PR A 2
C204 C 0.7068(16) 1.3911(17) 0.1796(7) 0.115(8) Uani 0.437(8) 1 d PDU A 2
H20I H 0.7463 1.3583 0.1660 0.173 Uiso 0.437(8) 1 calc PR A 2
H20J H 0.7253 1.3834 0.2011 0.173 Uiso 0.437(8) 1 calc PR A 2
H20K H 0.7087 1.4534 0.1742 0.173 Uiso 0.437(8) 1 calc PR A 2
C205 C 0.7583(11) 1.1730(16) 0.1589(5) 0.079(5) Uani 0.437(8) 1 d PDU A 2
H20L H 0.7773 1.2274 0.1694 0.095 Uiso 0.437(8) 1 calc PR A 2
H20M H 0.7516 1.1281 0.1753 0.095 Uiso 0.437(8) 1 calc PR A 2
C206 C 0.8362(12) 1.1430(16) 0.1384(5) 0.087(5) Uani 0.437(8) 1 d PDU A 2
H206 H 0.8437 1.1925 0.1235 0.104 Uiso 0.437(8) 1 calc PR A 2
C207 C 0.8099(14) 1.0695(14) 0.1187(5) 0.083(6) Uani 0.437(8) 1 d PDU A 2
H20N H 0.7514 1.0808 0.1103 0.124 Uiso 0.437(8) 1 calc PR A 2
H20O H 0.8087 1.0156 0.1310 0.124 Uiso 0.437(8) 1 calc PR A 2
H20P H 0.8519 1.0631 0.1018 0.124 Uiso 0.437(8) 1 calc PR A 2
C208 C 0.9242(10) 1.1351(11) 0.1532(5) 0.055(5) Uani 0.437(8) 1 d PDU A 2
H20Q H 0.9351 1.1867 0.1661 0.083 Uiso 0.437(8) 1 calc PR A 2
H20R H 0.9693 1.1313 0.1372 0.083 Uiso 0.437(8) 1 calc PR A 2
H20S H 0.9259 1.0823 0.1660 0.083 Uiso 0.437(8) 1 calc PR A 2
C209 C 0.6540(12) 1.2576(17) 0.1096(5) 0.056(5) Uani 0.437(8) 1 d PDU A 2
H20T H 0.6688 1.3186 0.1152 0.067 Uiso 0.437(8) 1 calc PR A 2
H20U H 0.7021 1.2352 0.0965 0.067 Uiso 0.437(8) 1 calc PR A 2
C210 C 0.5727(11) 1.2595(16) 0.0906(4) 0.074(5) Uani 0.437(8) 1 d PDU A 2
H210 H 0.5624 1.1968 0.0850 0.089 Uiso 0.437(8) 1 calc PR A 2
C211 C 0.4901(10) 1.2876(12) 0.1048(4) 0.078(5) Uani 0.437(8) 1 d PDU A 2
H21P H 0.4430 1.2851 0.0895 0.117 Uiso 0.437(8) 1 calc PR A 2
H21Q H 0.4962 1.3477 0.1124 0.117 Uiso 0.437(8) 1 calc PR A 2
H21R H 0.4760 1.2486 0.1221 0.117 Uiso 0.437(8) 1 calc PR A 2
C212 C 0.5878(12) 1.3054(16) 0.0595(3) 0.092(7) Uani 0.437(8) 1 d PDU A 2
H21S H 0.6432 1.2853 0.0506 0.138 Uiso 0.437(8) 1 calc PR A 2
H21T H 0.5902 1.3689 0.0627 0.138 Uiso 0.437(8) 1 calc PR A 2
H21U H 0.5396 1.2913 0.0454 0.138 Uiso 0.437(8) 1 calc PR A 2
O201 O 0.6001(11) 1.1102(12) 0.1400(6) 0.043(4) Uani 0.437(8) 1 d PDU A 2
P201 P 0.6517(10) 1.1937(11) 0.1444(4) 0.051(3) Uani 0.437(8) 1 d PDU A 2
N31 N 0.3986(4) 1.0980(4) 0.12305(13) 0.0680(18) Uani 1 1 d U . .
O31 O 0.4396(3) 1.0390(3) 0.10844(8) 0.0612(12) Uani 1 1 d U A .
O32 O 0.4231(4) 1.1136(3) 0.15068(9) 0.0682(13) Uani 1 1 d U A .
O33 O 0.3400(5) 1.1389(4) 0.11104(11) 0.093(2) Uani 1 1 d U A .
N11 N 0.5694(5) 0.8908(4) 0.09489(11) 0.0669(16) Uani 1 1 d U A .
O11 O 0.6068(4) 0.9631(3) 0.09895(10) 0.0693(14) Uani 1 1 d U A .
O12 O 0.5240(4) 0.8593(3) 0.11714(9) 0.0657(14) Uani 1 1 d U A .
O13 O 0.5763(4) 0.8489(4) 0.07056(10) 0.0874(19) Uani 1 1 d U . .
N21 N 0.6542(5) 0.8634(4) 0.18017(11) 0.0633(17) Uani 1 1 d U . .
O21 O 0.5721(4) 0.8581(3) 0.18371(9) 0.0628(14) Uani 1 1 d U A .
O22 O 0.6806(3) 0.9230(3) 0.16127(9) 0.0623(13) Uani 1 1 d U A .
O23 O 0.7058(4) 0.8156(4) 0.19363(10) 0.0850(19) Uani 1 1 d U A .

loop_
_atom_site_aniso_label
_atom_site_aniso_U_11
_atom_site_aniso_U_22
_atom_site_aniso_U_33
_atom_site_aniso_U_23
_atom_site_aniso_U_13
_atom_site_aniso_U_12
Gd1 0.0860(3) 0.04193(17) 0.02598(12) 0.00064(11) 0.01169(13) 0.01057(15)
C25 0.076(5) 0.076(5) 0.035(3) -0.009(3) 0.012(3) 0.008(4)
C26 0.071(5) 0.066(5) 0.045(3) -0.007(3) 0.016(3) 0.000(4)
C27 0.093(7) 0.105(7) 0.056(4) -0.001(4) 0.011(4) 0.029(5)
C28 0.068(5) 0.089(6) 0.069(5) -0.026(4) 0.013(4) 0.013(5)
C29 0.078(5) 0.069(4) 0.031(3) -0.002(3) 0.010(3) 0.003(4)
C30 0.095(6) 0.074(5) 0.039(3) 0.010(3) 0.012(3) -0.005(4)
C31 0.085(6) 0.100(7) 0.068(5) 0.024(4) 0.020(4) 0.006(5)
C32 0.111(7) 0.102(6) 0.055(4) 0.028(4) 0.005(5) 0.005(6)
C33 0.070(4) 0.079(5) 0.042(3) 0.001(4) 0.014(3) 0.005(4)
C34 0.083(6) 0.139(9) 0.089(6) -0.015(6) -0.005(5) 0.010(6)
C35 0.057(6) 0.271(16) 0.097(7) -0.088(9) 0.015(5) -0.049(8)
C36 0.060(6) 0.193(14) 0.271(16) 0.054(13) 0.030(8) 0.025(9)
O3 0.074(3) 0.052(2) 0.0313(18) -0.0027(16) 0.0106(18) 0.002(2)
P3 0.0703(11) 0.0651(10) 0.0277(6) -0.0039(6) 0.0089(6) 0.0027(9)
C13 0.084(10) 0.100(11) 0.085(9) 0.023(8) -0.009(8) -0.030(9)
C14 0.115(10) 0.093(9) 0.062(7) 0.007(7) -0.032(7) 0.010(8)
C15 0.112(13) 0.111(15) 0.076(10) -0.027(11) -0.019(9) -0.028(13)
C16 0.133(15) 0.104(13) 0.138(14) -0.075(11) -0.066(12) 0.023(11)
C17 0.135(13) 0.085(9) 0.128(12) -0.033(9) 0.050(11) -0.060(11)
C18 0.136(13) 0.083(10) 0.124(13) 0.001(10) 0.041(11) -0.044(10)
C19 0.18(2) 0.102(15) 0.26(3) 0.011(17) 0.04(2) 0.020(18)
C20 0.159(19) 0.108(15) 0.179(18) -0.003(14) 0.046(15) -0.061(14)
C21 0.086(9) 0.089(8) 0.101(10) -0.021(8) 0.020(8) -0.019(8)
C22 0.098(11) 0.125(10) 0.155(11) -0.025(10) 0.016(10) 0.008(11)
C23 0.174(18) 0.172(18) 0.24(2) 0.015(18) 0.058(18) 0.034(17)
C24 0.17(2) 0.22(2) 0.210(19) -0.069(18) -0.033(19) 0.01(2)
O2 0.074(8) 0.050(6) 0.033(4) -0.002(4) 0.011(5) -0.012(5)
P2 0.082(6) 0.059(3) 0.052(2) -0.0160(19) 0.007(3) -0.017(3)
C213 0.098(13) 0.126(14) 0.105(12) 0.053(11) -0.038(11) -0.051(12)
C214 0.119(12) 0.127(13) 0.099(11) 0.035(11) -0.034(11) -0.014(11)
C215 0.12(2) 0.21(3) 0.119(19) 0.06(2) -0.044(17) -0.05(2)
C216 0.145(19) 0.104(19) 0.092(15) 0.037(16) -0.012(15) 0.005(18)
C217 0.112(16) 0.087(12) 0.173(16) -0.053(12) 0.052(14) -0.053(12)
C218 0.120(13) 0.083(11) 0.146(14) -0.026(11) 0.040(12) -0.044(11)
C219 0.081(14) 0.027(9) 0.18(2) -0.024(12) 0.010(15) 0.003(9)
C220 0.115(18) 0.16(2) 0.18(2) -0.038(19) 0.077(16) -0.072(17)
C221 0.091(12) 0.086(10) 0.115(12) -0.025(10) 0.022(10) -0.002(10)
C222 0.100(12) 0.108(10) 0.158(12) -0.027(10) 0.008(11) 0.007(11)
C223 0.113(15) 0.042(11) 0.160(18) -0.006(12) -0.026(14) 0.018(12)
C224 0.12(2) 0.14(2) 0.24(2) -0.104(19) -0.02(2) -0.030(19)
O202 0.039(8) 0.043(8) 0.052(7) -0.005(7) 0.001(6) 0.002(6)
P202 0.053(6) 0.085(5) 0.069(5) -0.023(3) 0.001(4) -0.018(4)
C1 0.075(8) 0.070(8) 0.045(8) -0.017(7) 0.008(6) 0.017(7)
C2 0.087(8) 0.069(8) 0.056(9) -0.021(7) 0.006(7) -0.016(7)
C3 0.119(14) 0.072(12) 0.099(13) -0.055(10) -0.007(12) 0.018(12)
C4 0.094(13) 0.154(19) 0.151(17) -0.092(15) -0.025(14) 0.014(13)
C5 0.075(9) 0.110(11) 0.091(9) -0.022(8) -0.004(8) 0.036(9)
C6 0.082(8) 0.102(10) 0.097(9) -0.015(8) 0.012(7) 0.030(8)
C7 0.106(13) 0.124(15) 0.060(9) -0.023(10) -0.006(9) 0.049(11)
C8 0.151(17) 0.147(18) 0.142(16) 0.015(15) 0.002(14) 0.094(15)
C9 0.060(8) 0.042(8) 0.078(10) -0.010(8) 0.011(7) -0.004(6)
C10 0.065(7) 0.072(8) 0.056(7) -0.022(6) 0.000(6) -0.012(7)
C11 0.111(12) 0.082(10) 0.072(9) 0.030(8) -0.032(9) -0.031(9)
C12 0.064(10) 0.072(9) 0.121(13) 0.016(9) -0.029(9) -0.011(8)
O1 0.042(8) 0.043(5) 0.048(5) 0.005(4) 0.013(6) -0.005(5)
P1 0.055(4) 0.049(3) 0.056(4) -0.014(3) 0.006(3) -0.002(3)
C201 0.082(9) 0.076(10) 0.061(11) -0.014(9) 0.009(9) 0.006(9)
C202 0.090(9) 0.071(9) 0.062(11) -0.020(9) 0.014(9) 0.001(8)
C203 0.097(15) 0.082(16) 0.122(18) -0.012(13) -0.006(14) 0.018(13)
C204 0.113(16) 0.076(14) 0.158(19) -0.031(15) -0.009(17) -0.004(13)
C205 0.078(9) 0.081(10) 0.078(8) -0.018(8) 0.012(8) 0.010(9)
C206 0.079(9) 0.092(11) 0.088(9) -0.023(9) 0.012(8) 0.033(9)
C207 0.078(13) 0.073(13) 0.098(14) -0.029(11) 0.012(11) 0.006(11)
C208 0.047(9) 0.035(8) 0.084(11) 0.001(9) 0.012(8) 0.007(7)
C209 0.055(9) 0.044(10) 0.069(10) -0.011(8) 0.011(8) -0.005(8)
C210 0.054(9) 0.089(12) 0.079(12) 0.024(10) -0.016(9) -0.013(10)
C211 0.062(11) 0.096(12) 0.074(10) 0.045(9) 0.006(9) 0.004(10)
C212 0.073(12) 0.158(18) 0.045(9) 0.043(11) -0.007(8) 0.005(12)
O201 0.050(10) 0.025(6) 0.054(7) -0.003(4) 0.021(8) 0.002(6)
P201 0.052(5) 0.053(5) 0.049(4) -0.010(3) 0.007(4) 0.005(4)
N31 0.106(5) 0.050(3) 0.048(3) 0.003(3) 0.005(3) 0.026(3)
O31 0.103(4) 0.049(3) 0.0321(19) 0.0025(18) 0.007(2) 0.022(2)
O32 0.111(4) 0.059(3) 0.034(2) -0.003(2) 0.006(3) 0.016(3)
O33 0.131(6) 0.084(4) 0.062(3) -0.010(3) -0.017(3) 0.052(4)
N11 0.103(5) 0.068(4) 0.030(3) -0.004(3) 0.006(3) 0.020(3)
O11 0.109(4) 0.061(3) 0.038(2) -0.006(2) 0.019(2) 0.007(3)
O12 0.116(4) 0.052(3) 0.030(2) -0.0029(18) 0.010(2) 0.015(3)
O13 0.136(5) 0.095(4) 0.031(2) -0.022(2) 0.015(3) 0.010(4)
N21 0.101(5) 0.058(4) 0.031(3) -0.008(3) 0.008(3) 0.018(4)
O21 0.096(4) 0.054(3) 0.039(2) 0.005(2) 0.008(3) 0.014(3)
O22 0.085(4) 0.065(3) 0.036(2) 0.003(2) 0.009(2) 0.017(3)
O23 0.112(5) 0.097(5) 0.046(3) 0.006(3) -0.004(3) 0.052(4)

loop_
_atom_type_symbol
_atom_type_description
_atom_type_scat_dispersion_real
_atom_type_scat_dispersion_imag
_atom_type_scat_source
C C 0.0033 0.0016 'International Tables Vol C Tables 4.2.6.8 and 6.1.1.4'
H H 0.0000 0.0000 'International Tables Vol C Tables 4.2.6.8 and 6.1.1.4'
N N 0.0061 0.0033 'International Tables Vol C Tables 4.2.6.8 and 6.1.1.4'
O O 0.0106 0.0060 'International Tables Vol C Tables 4.2.6.8 and 6.1.1.4'
P P 0.1023 0.0942 'International Tables Vol C Tables 4.2.6.8 and 6.1.1.4'
Gd Gd -0.1653 3.9035 'International Tables Vol C Tables 4.2.6.8 and 6.1.1.4'

loop_
_geom_angle_atom_site_label_1
_geom_angle_atom_site_label_2
_geom_angle_atom_site_label_3
_geom_angle
O201 Gd1 O2 145.3(7)
O201 Gd1 O3 84.1(6)
O2 Gd1 O3 86.5(5)
O201 Gd1 O1 10.8(8)
O2 Gd1 O1 154.5(6)
O3 Gd1 O1 81.8(4)
O201 Gd1 O31 80.7(6)
O2 Gd1 O31 80.3(5)
O3 Gd1 O31 130.27(13)
O1 Gd1 O31 90.1(4)
O201 Gd1 O12 125.2(6)
O2 Gd1 O12 77.2(5)
O3 Gd1 O12 146.36(13)
O1 Gd1 O12 123.6(4)
O31 Gd1 O12 76.02(15)
O201 Gd1 O22 88.3(5)
O2 Gd1 O22 124.0(6)
O3 Gd1 O22 84.83(14)
O1 Gd1 O22 77.6(4)
O31 Gd1 O22 141.08(13)
O12 Gd1 O22 80.48(17)
O201 Gd1 O21 134.6(6)
O2 Gd1 O21 73.2(6)
O3 Gd1 O21 74.05(14)
O1 Gd1 O21 124.2(4)
O31 Gd1 O21 142.89(17)
O12 Gd1 O21 73.14(14)
O22 Gd1 O21 51.21(17)
O201 Gd1 O202 146.2(8)
O2 Gd1 O202 2.5(11)
O3 Gd1 O202 89.0(6)
O1 Gd1 O202 155.8(7)
O31 Gd1 O202 78.8(6)
O12 Gd1 O202 74.9(6)
O22 Gd1 O202 124.1(6)
O21 Gd1 O202 73.6(6)
O201 Gd1 O32 70.8(5)
O2 Gd1 O32 74.7(6)
O3 Gd1 O32 79.06(14)
O1 Gd1 O32 80.8(4)
O31 Gd1 O32 51.22(13)
O12 Gd1 O32 123.11(17)
O22 Gd1 O32 154.61(18)
O21 Gd1 O32 138.94(16)
O202 Gd1 O32 75.5(6)
O201 Gd1 O11 74.3(6)
O2 Gd1 O11 123.8(5)
O3 Gd1 O11 148.89(16)
O1 Gd1 O11 72.8(4)
O31 Gd1 O11 68.47(15)
O12 Gd1 O11 51.09(16)
O22 Gd1 O11 72.62(15)
O21 Gd1 O11 105.72(15)
O202 Gd1 O11 121.3(6)
O32 Gd1 O11 113.24(14)
O201 Gd1 N11 99.4(6)
O2 Gd1 N11 100.2(5)
O3 Gd1 N11 161.06(16)
O1 Gd1 N11 98.1(4)
O31 Gd1 N11 68.60(14)
O12 Gd1 N11 25.81(17)
O22 Gd1 N11 76.72(16)
O21 Gd1 N11 90.81(15)
O202 Gd1 N11 97.8(6)
O32 Gd1 N11 119.74(15)
O11 Gd1 N11 25.38(17)
C26 C25 P3 117.2(5)
C26 C25 H25A 108.0
P3 C25 H25A 108.0
C26 C25 H25B 108.0
P3 C25 H25B 108.0
H25A C25 H25B 107.2
C27 C26 C28 109.6(6)
C27 C26 C25 112.3(6)
C28 C26 C25 110.1(6)
C27 C26 H26 108.2
C28 C26 H26 108.2
C25 C26 H26 108.2
C26 C27 H27A 109.5
C26 C27 H27B 109.5
H27A C27 H27B 109.5
C26 C27 H27C 109.5
H27A C27 H27C 109.5
H27B C27 H27C 109.5
C26 C28 H28A 109.5
C26 C28 H28B 109.5
H28A C28 H28B 109.5
C26 C28 H28C 109.5
H28A C28 H28C 109.5
H28B C28 H28C 109.5
C30 C29 P3 119.3(4)
C30 C29 H29A 107.5
P3 C29 H29A 107.5
C30 C29 H29B 107.5
P3 C29 H29B 107.5
H29A C29 H29B 107.0
C32 C30 C31 109.8(7)
C32 C30 C29 111.8(6)
C31 C30 C29 108.9(6)
C32 C30 H30 108.8
C31 C30 H30 108.8
C29 C30 H30 108.8
C30 C31 H31A 109.5
C30 C31 H31B 109.5
H31A C31 H31B 109.5
C30 C31 H31C 109.5
H31A C31 H31C 109.5
H31B C31 H31C 109.5
C30 C32 H32A 109.5
C30 C32 H32B 109.5
H32A C32 H32B 109.5
C30 C32 H32C 109.5
H32A C32 H32C 109.5
H32B C32 H32C 109.5
C34 C33 P3 116.0(5)
C34 C33 H33A 108.3
P3 C33 H33A 108.3
C34 C33 H33B 108.3
P3 C33 H33B 108.3
H33A C33 H33B 107.4
C35 C34 C33 109.7(8)
C35 C34 C36 107.7(9)
C33 C34 C36 106.9(8)
C35 C34 H34 110.8
C33 C34 H34 110.8
C36 C34 H34 110.8
C34 C35 H35A 109.5
C34 C35 H35B 109.5
H35A C35 H35B 109.5
C34 C35 H35C 109.5
H35A C35 H35C 109.5
H35B C35 H35C 109.5
C34 C36 H36A 109.5
C34 C36 H36B 109.5
H36A C36 H36B 109.5
C34 C36 H36C 109.5
H36A C36 H36C 109.5
H36B C36 H36C 109.5
P3 O3 Gd1 146.6(2)
O3 P3 C29 110.2(2)
O3 P3 C25 112.2(3)
C29 P3 C25 107.4(3)
O3 P3 C33 112.0(3)
C29 P3 C33 106.6(3)
C25 P3 C33 108.2(3)
C14 C13 P2 117.2(9)
C14 C13 H13A 108.0
P2 C13 H13A 108.0
C14 C13 H13B 108.0
P2 C13 H13B 108.0
H13A C13 H13B 107.2
C13 C14 C15 113.9(12)
C13 C14 C16 109.9(12)
C15 C14 C16 110.3(11)
C13 C14 H14 107.5
C15 C14 H14 107.5
C16 C14 H14 107.5
C14 C15 H15A 109.5
C14 C15 H15B 109.5
H15A C15 H15B 109.5
C14 C15 H15C 109.5
H15A C15 H15C 109.5
H15B C15 H15C 109.5
C14 C16 H16A 109.5
C14 C16 H16B 109.5
H16A C16 H16B 109.5
C14 C16 H16C 109.5
H16A C16 H16C 109.5
H16B C16 H16C 109.5
C18 C17 P2 121.7(12)
C18 C17 H17A 106.9
P2 C17 H17A 106.9
C18 C17 H17B 106.9
P2 C17 H17B 106.9
H17A C17 H17B 106.7
C19 C18 C20 108.0(14)
C19 C18 C17 121.5(17)
C20 C18 C17 112.3(15)
C19 C18 H18 104.4
C20 C18 H18 104.4
C17 C18 H18 104.4
C18 C19 H19A 109.5
C18 C19 H19B 109.5
H19A C19 H19B 109.5
C18 C19 H19C 109.5
H19A C19 H19C 109.5
H19B C19 H19C 109.5
C18 C20 H20A 109.5
C18 C20 H20B 109.5
H20A C20 H20B 109.5
C18 C20 H20C 109.5
H20A C20 H20C 109.5
H20B C20 H20C 109.5
C22 C21 P2 116.2(12)
C22 C21 H21A 108.2
P2 C21 H21A 108.2
C22 C21 H21B 108.2
P2 C21 H21B 108.2
H21A C21 H21B 107.4
C23 C22 C21 117.8(18)
C23 C22 C24 109.9(17)
C21 C22 C24 108.7(16)
C23 C22 H22 106.6
C21 C22 H22 106.6
C24 C22 H22 106.6
C22 C23 H23A 109.5
C22 C23 H23B 109.5
H23A C23 H23B 109.5
C22 C23 H23C 109.5
H23A C23 H23C 109.5
H23B C23 H23C 109.5
C22 C24 H24A 109.5
C22 C24 H24B 109.5
H24A C24 H24B 109.5
C22 C24 H24C 109.5
H24A C24 H24C 109.5
H24B C24 H24C 109.5
P2 O2 Gd1 144.1(12)
O2 P2 C17 109.6(10)
O2 P2 C21 112.4(9)
C17 P2 C21 112.7(9)
O2 P2 C13 108.6(8)
C17 P2 C13 103.5(8)
C21 P2 C13 109.6(9)
C214 C213 P202 117.9(13)
C214 C213 H21C 107.8
P202 C213 H21C 107.8
C214 C213 H21D 107.8
P202 C213 H21D 107.8
H21C C213 H21D 107.2
C215 C214 C216 110.9(17)
C215 C214 C213 111.8(17)
C216 C214 C213 108.4(19)
C215 C214 H214 108.6
C216 C214 H214 108.6
C213 C214 H214 108.6
C214 C215 H21E 109.5
C214 C215 H21F 109.5
H21E C215 H21F 109.5
C214 C215 H21G 109.5
H21E C215 H21G 109.5
H21F C215 H21G 109.5
C214 C216 H21H 109.5
C214 C216 H21I 109.5
H21H C216 H21I 109.5
C214 C216 H21J 109.5
H21H C216 H21J 109.5
H21I C216 H21J 109.5
C218 C217 P202 115.1(13)
C218 C217 H21K 108.5
P202 C217 H21K 108.5
C218 C217 H21L 108.5
P202 C217 H21L 108.5
H21K C217 H21L 107.5
C219 C218 C220 114.9(19)
C219 C218 C217 113.2(17)
C220 C218 C217 110.1(18)
C219 C218 H218 105.9
C220 C218 H218 105.9
C217 C218 H218 105.9
C218 C219 H21M 109.5
C218 C219 H21N 109.5
H21M C219 H21N 109.5
C218 C219 H21O 109.5
H21M C219 H21O 109.5
H21N C219 H21O 109.5
C218 C220 H22A 109.5
C218 C220 H22B 109.5
H22A C220 H22B 109.5
C218 C220 H22C 109.5
H22A C220 H22C 109.5
H22B C220 H22C 109.5
C222 C221 P202 113.6(15)
C222 C221 H22D 108.8
P202 C221 H22D 108.8
C222 C221 H22E 108.8
P202 C221 H22E 108.8
H22D C221 H22E 107.7
C223 C222 C221 114(2)
C223 C222 C224 110.1(18)
C221 C222 C224 105.6(18)
C223 C222 H222 108.9
C221 C222 H222 108.9
C224 C222 H222 108.9
C222 C223 H22F 109.5
C222 C223 H22G 109.5
H22F C223 H22G 109.5
C222 C223 H22H 109.5
H22F C223 H22H 109.5
H22G C223 H22H 109.5
C222 C224 H22I 109.5
C222 C224 H22J 109.5
H22I C224 H22J 109.5
C222 C224 H22K 109.5
H22I C224 H22K 109.5
H22J C224 H22K 109.5
P202 O202 Gd1 153.3(17)
O202 P202 C217 114.8(12)
O202 P202 C221 112.9(13)
C217 P202 C221 113.9(11)
O202 P202 C213 106.7(12)
C217 P202 C213 104.8(11)
C221 P202 C213 102.3(11)
C2 C1 P1 119.5(11)
C2 C1 H1A 107.4
P1 C1 H1A 107.4
C2 C1 H1B 107.4
P1 C1 H1B 107.4
H1A C1 H1B 107.0
C4 C2 C3 103.9(12)
C4 C2 C1 109.0(14)
C3 C2 C1 109.9(12)
C4 C2 H2 111.3
C3 C2 H2 111.3
C1 C2 H2 111.3
C2 C3 H3A 109.5
C2 C3 H3B 109.5
H3A C3 H3B 109.5
C2 C3 H3C 109.5
H3A C3 H3C 109.5
H3B C3 H3C 109.5
C2 C4 H4A 109.5
C2 C4 H4B 109.5
H4A C4 H4B 109.5
C2 C4 H4C 109.5
H4A C4 H4C 109.5
H4B C4 H4C 109.5
C6 C5 P1 114.6(12)
C6 C5 H5A 108.6
P1 C5 H5A 108.6
C6 C5 H5B 108.6
P1 C5 H5B 108.6
H5A C5 H5B 107.6
C7 C6 C8 112.7(15)
C7 C6 C5 112.8(15)
C8 C6 C5 109.5(14)
C7 C6 H6 107.2
C8 C6 H6 107.2
C5 C6 H6 107.2
C6 C7 H7A 109.5
C6 C7 H7B 109.5
H7A C7 H7B 109.5
C6 C7 H7C 109.5
H7A C7 H7C 109.5
H7B C7 H7C 109.5
C6 C8 H8A 109.5
C6 C8 H8B 109.5
H8A C8 H8B 109.5
C6 C8 H8C 109.5
H8A C8 H8C 109.5
H8B C8 H8C 109.5
C10 C9 P1 115.5(11)
C10 C9 H9A 108.4
P1 C9 H9A 108.4
C10 C9 H9B 108.4
P1 C9 H9B 108.4
H9A C9 H9B 107.5
C12 C10 C9 110.9(11)
C12 C10 C11 110.9(12)
C9 C10 C11 109.7(13)
C12 C10 H10 108.4
C9 C10 H10 108.4
C11 C10 H10 108.4
C10 C11 H11A 109.5
C10 C11 H11B 109.5
H11A C11 H11B 109.5
C10 C11 H11C 109.5
H11A C11 H11C 109.5
H11B C11 H11C 109.5
C10 C12 H12A 109.5
C10 C12 H12B 109.5
H12A C12 H12B 109.5
C10 C12 H12C 109.5
H12A C12 H12C 109.5
H12B C12 H12C 109.5
P1 O1 Gd1 153.0(10)
O1 P1 C5 110.6(9)
O1 P1 C9 113.8(9)
C5 P1 C9 104.4(9)
O1 P1 C1 108.6(9)
C5 P1 C1 111.2(9)
C9 P1 C1 108.3(9)
C202 C201 P201 121.5(14)
C202 C201 H20D 107.0
P201 C201 H20D 106.9
C202 C201 H20E 107.0
P201 C201 H20E 107.0
H20D C201 H20E 106.7
C203 C202 C204 108.6(16)
C203 C202 C201 116.2(16)
C204 C202 C201 119.4(17)
C203 C202 H202 103.5
C204 C202 H202 103.5
C201 C202 H202 103.5
C202 C203 H20F 109.5
C202 C203 H20G 109.5
H20F C203 H20G 109.5
C202 C203 H20H 109.5
H20F C203 H20H 109.5
H20G C203 H20H 109.5
C202 C204 H20I 109.5
C202 C204 H20J 109.5
H20I C204 H20J 109.5
C202 C204 H20K 109.5
H20I C204 H20K 109.5
H20J C204 H20K 109.5
C206 C205 P201 123.4(13)
C206 C205 H20L 106.5
P201 C205 H20L 106.5
C206 C205 H20M 106.5
P201 C205 H20M 106.5
H20L C205 H20M 106.5
C207 C206 C208 115.8(15)
C207 C206 C205 110.4(17)
C208 C206 C205 117.8(15)
C207 C206 H206 103.6
C208 C206 H206 103.6
C205 C206 H206 103.6
C206 C207 H20N 109.5
C206 C207 H20O 109.5
H20N C207 H20O 109.5
C206 C207 H20P 109.5
H20N C207 H20P 109.5
H20O C207 H20P 109.5
C206 C208 H20Q 109.5
C206 C208 H20R 109.5
H20Q C208 H20R 109.5
C206 C208 H20S 109.5
H20Q C208 H20S 109.5
H20R C208 H20S 109.5
C210 C209 P201 117.3(13)
C210 C209 H20T 108.0
P201 C209 H20T 108.0
C210 C209 H20U 108.0
P201 C209 H20U 108.0
H20T C209 H20U 107.2
C211 C210 C209 119.3(17)
C211 C210 C212 111.4(14)
C209 C210 C212 111.6(14)
C211 C210 H210 104.3
C209 C210 H210 104.3
C212 C210 H210 104.3
C210 C211 H21P 109.5
C210 C211 H21Q 109.5
H21P C211 H21Q 109.5
C210 C211 H21R 109.5
H21P C211 H21R 109.5
H21Q C211 H21R 109.5
C210 C212 H21S 109.5
C210 C212 H21T 109.5
H21S C212 H21T 109.5
C210 C212 H21U 109.5
H21S C212 H21U 109.5
H21T C212 H21U 109.5
P201 O201 Gd1 159.3(15)
O201 P201 C205 111.9(11)
O201 P201 C209 111.2(11)
C205 P201 C209 112.2(11)
O201 P201 C201 110.0(11)
C205 P201 C201 104.0(11)
C209 P201 C201 107.1(11)
O33 N31 O31 121.2(6)
O33 N31 O32 121.7(5)
O31 N31 O32 117.1(5)
O33 N31 Gd1 176.5(6)
O31 N31 Gd1 57.0(3)
O32 N31 Gd1 60.3(3)
N31 O31 Gd1 97.5(3)
N31 O32 Gd1 93.9(3)
O13 N11 O11 122.3(6)
O13 N11 O12 119.6(7)
O11 N11 O12 118.1(5)
O13 N11 Gd1 174.3(6)
O11 N11 Gd1 60.8(3)
O12 N11 Gd1 57.6(3)
N11 O11 Gd1 93.8(3)
N11 O12 Gd1 96.6(4)
O23 N21 O21 122.8(7)
O23 N21 O22 121.6(7)
O21 N21 O22 115.6(6)
O23 N21 Gd1 175.4(5)
O21 N21 Gd1 58.4(3)
O22 N21 Gd1 57.5(3)
N21 O21 Gd1 96.2(4)
N21 O22 Gd1 96.7(4)

loop_
_geom_bond_atom_site_label_1
_geom_bond_atom_site_label_2
_geom_bond_distance
Gd1 O201 2.157(18)
Gd1 O2 2.196(16)
Gd1 O3 2.326(3)
Gd1 O1 2.402(15)
Gd1 O31 2.475(4)
Gd1 O12 2.484(4)
Gd1 O22 2.490(5)
Gd1 O21 2.512(4)
Gd1 O202 2.51(2)
Gd1 O32 2.546(5)
Gd1 O11 2.558(4)
Gd1 N11 2.923(5)
C25 C26 1.529(9)
C25 P3 1.800(6)
C25 H25A 0.9900
C25 H25B 0.9900
C26 C27 1.505(8)
C26 C28 1.528(8)
C26 H26 1.0000
C27 H27A 0.9800
C27 H27B 0.9800
C27 H27C 0.9800
C28 H28A 0.9800
C28 H28B 0.9800
C28 H28C 0.9800
C29 C30 1.566(7)
C29 P3 1.787(6)
C29 H29A 0.9900
C29 H29B 0.9900
C30 C32 1.506(9)
C30 C31 1.508(10)
C30 H30 1.0000
C31 H31A 0.9800
C31 H31B 0.9800
C31 H31C 0.9800
C32 H32A 0.9800
C32 H32B 0.9800
C32 H32C 0.9800
C33 C34 1.499(10)
C33 P3 1.800(6)
C33 H33A 0.9900
C33 H33B 0.9900
C34 C35 1.448(12)
C34 C36 1.546(12)
C34 H34 1.0000
C35 H35A 0.9800
C35 H35B 0.9800
C35 H35C 0.9800
C36 H36A 0.9800
C36 H36B 0.9800
C36 H36C 0.9800
O3 P3 1.515(4)
C13 C14 1.476(14)
C13 P2 1.850(11)
C13 H13A 0.9900
C13 H13B 0.9900
C14 C15 1.478(15)
C14 C16 1.514(14)
C14 H14 1.0000
C15 H15A 0.9800
C15 H15B 0.9800
C15 H15C 0.9800
C16 H16A 0.9800
C16 H16B 0.9800
C16 H16C 0.9800
C17 C18 1.541(15)
C17 P2 1.780(12)
C17 H17A 0.9900
C17 H17B 0.9900
C18 C19 1.448(15)
C18 C20 1.480(15)
C18 H18 1.0000
C19 H19A 0.9800
C19 H19B 0.9800
C19 H19C 0.9800
C20 H20A 0.9800
C20 H20B 0.9800
C20 H20C 0.9800
C21 C22 1.491(15)
C21 P2 1.789(12)
C21 H21A 0.9900
C21 H21B 0.9900
C22 C23 1.450(16)
C22 C24 1.518(17)
C22 H22 1.0000
C23 H23A 0.9800
C23 H23B 0.9800
C23 H23C 0.9800
C24 H24A 0.9800
C24 H24B 0.9800
C24 H24C 0.9800
O2 P2 1.500(10)
C213 C214 1.514(16)
C213 P202 1.852(13)
C213 H21C 0.9900
C213 H21D 0.9900
C214 C215 1.491(17)
C214 C216 1.496(17)
C214 H214 1.0000
C215 H21E 0.9800
C215 H21F 0.9800
C215 H21G 0.9800
C216 H21H 0.9800
C216 H21I 0.9800
C216 H21J 0.9800
C217 C218 1.597(17)
C217 P202 1.757(13)
C217 H21K 0.9900
C217 H21L 0.9900
C218 C219 1.452(16)
C218 C220 1.477(16)
C218 H218 1.0000
C219 H21M 0.9800
C219 H21N 0.9800
C219 H21O 0.9800
C220 H22A 0.9800
C220 H22B 0.9800
C220 H22C 0.9800
C221 C222 1.496(16)
C221 P202 1.779(13)
C221 H22D 0.9900
C221 H22E 0.9900
C222 C223 1.485(17)
C222 C224 1.530(17)
C222 H222 1.0000
C223 H22F 0.9800
C223 H22G 0.9800
C223 H22H 0.9800
C224 H22I 0.9800
C224 H22J 0.9800
C224 H22K 0.9800
O202 P202 1.498(12)
C1 C2 1.525(13)
C1 P1 1.817(11)
C1 H1A 0.9900
C1 H1B 0.9900
C2 C4 1.498(14)
C2 C3 1.511(14)
C2 H2 1.0000
C3 H3A 0.9800
C3 H3B 0.9800
C3 H3C 0.9800
C4 H4A 0.9800
C4 H4B 0.9800
C4 H4C 0.9800
C5 C6 1.580(15)
C5 P1 1.774(12)
C5 H5A 0.9900
C5 H5B 0.9900
C6 C7 1.473(15)
C6 C8 1.486(15)
C6 H6 1.0000
C7 H7A 0.9800
C7 H7B 0.9800
C7 H7C 0.9800
C8 H8A 0.9800
C8 H8B 0.9800
C8 H8C 0.9800
C9 C10 1.503(14)
C9 P1 1.788(11)
C9 H9A 0.9900
C9 H9B 0.9900
C10 C12 1.486(14)
C10 C11 1.500(13)
C10 H10 1.0000
C11 H11A 0.9800
C11 H11B 0.9800
C11 H11C 0.9800
C12 H12A 0.9800
C12 H12B 0.9800
C12 H12C 0.9800
O1 P1 1.512(10)
C201 C202 1.494(14)
C201 P201 1.829(12)
C201 H20D 0.9900
C201 H20E 0.9900
C202 C203 1.472(15)
C202 C204 1.484(16)
C202 H202 1.0000
C203 H20F 0.9800
C203 H20G 0.9800
C203 H20H 0.9800
C204 H20I 0.9800
C204 H20J 0.9800
C204 H20K 0.9800
C205 C206 1.555(15)
C205 P201 1.773(13)
C205 H20L 0.9900
C205 H20M 0.9900
C206 C207 1.465(16)
C206 C208 1.493(15)
C206 H206 1.0000
C207 H20N 0.9800
C207 H20O 0.9800
C207 H20P 0.9800
C208 H20Q 0.9800
C208 H20R 0.9800
C208 H20S 0.9800
C209 C210 1.489(15)
C209 P201 1.798(12)
C209 H20T 0.9900
C209 H20U 0.9900
C210 C211 1.468(16)
C210 C212 1.535(16)
C210 H210 1.0000
C211 H21P 0.9800
C211 H21Q 0.9800
C211 H21R 0.9800
C212 H21S 0.9800
C212 H21T 0.9800
C212 H21U 0.9800
O201 P201 1.510(11)
N31 O33 1.208(7)
N31 O31 1.268(6)
N31 O32 1.277(7)
N11 O13 1.237(6)
N11 O11 1.256(8)
N11 O12 1.281(7)
N21 O23 1.223(7)
N21 O21 1.266(8)
N21 O22 1.289(7)
